data_4066989
loop_
_publ_author_name
'Yang, Chien-Chan'
'Lin, Pei-Syuan'
'Liu, Fu-Chen'
'Lin, Ivan J. B.'
'Lee, Gene-Hsian'
'Peng, Shie-Ming'

_publ_section_title
;
 Glucopyranoside-Incorporated N-Heterocyclic Carbene Complexes of
 Silver(I) and Palladium(II): Efficient Water-Soluble
 Suzuki&#x2212;Miyaura Coupling Palladium(II) Catalysts
;
_journal_issue 22
_journal_name_full Organometallics
_journal_page_first 5959
_journal_paper_doi 10.1021/om100751r
_journal_volume 29
_journal_year 2010
_chemical_absolute_configuration ad
_chemical_formula_sum 'C33 H35 Br N2 O9'
_chemical_formula_weight 683.54
_chemical_name_systematic
; 
 ? 
;
_space_group_IT_number 5
_symmetry_cell_setting monoclinic
_symmetry_space_group_name_Hall 'C 2y'
_symmetry_space_group_name_H-M 'C 1 2 1'
_atom_sites_solution_hydrogens geom
_atom_sites_solution_primary direct
_atom_sites_solution_secondary difmap
_audit_creation_method SHELXL-97
_cell_angle_alpha 90.00
_cell_angle_beta 90.400(4)
_cell_angle_gamma 90.00
_cell_formula_units_Z 4
_cell_length_a 42.873(7)
_cell_length_b 5.7060(10)
_cell_length_c 13.107(2)
_cell_measurement_reflns_used 2498
_cell_measurement_temperature 150(2)
_cell_measurement_theta_max 20.87
_cell_measurement_theta_min 2.45
_cell_volume 3206.3(9)
_computing_cell_refinement 'Bruker SAINT'
_computing_data_collection 'Bruker SMART'
_computing_data_reduction 'Bruker SAINT'
_computing_molecular_graphics 'Bruker SHELXTL'
_computing_publication_material 'Bruker SHELXTL'
_computing_structure_refinement 'SHELXL-97 (Sheldrick, 1997)'
_computing_structure_solution 'SHELXS-97 (Sheldrick, 1990)'
_diffrn_ambient_temperature 150(2)
_diffrn_measured_fraction_theta_full 0.998
_diffrn_measured_fraction_theta_max 0.998
_diffrn_measurement_device_type 'BRUKER SMART APEXCCD area detector'
_diffrn_measurement_method 'omega scans'
_diffrn_radiation_monochromator graphite
_diffrn_radiation_source 'fine-focus sealed tube'
_diffrn_radiation_type MoK\a
_diffrn_radiation_wavelength 0.71073
_diffrn_reflns_av_R_equivalents 0.0422
_diffrn_reflns_av_sigmaI/netI 0.0989
_diffrn_reflns_limit_h_max 55
_diffrn_reflns_limit_h_min -49
_diffrn_reflns_limit_k_max 7
_diffrn_reflns_limit_k_min -7
_diffrn_reflns_limit_l_max 17
_diffrn_reflns_limit_l_min -17
_diffrn_reflns_number 16123
_diffrn_reflns_theta_full 27.50
_diffrn_reflns_theta_max 27.50
_diffrn_reflns_theta_min 0.95
_exptl_absorpt_coefficient_mu 1.339
_exptl_absorpt_correction_T_max 0.9361
_exptl_absorpt_correction_T_min 0.6739
_exptl_absorpt_correction_type multi-scan
_exptl_crystal_colour colorless
_exptl_crystal_density_diffrn 1.416
_exptl_crystal_density_meas ?
_exptl_crystal_density_method 'not measured'
_exptl_crystal_description plate
_exptl_crystal_F_000 1416
_exptl_crystal_size_max 0.32
_exptl_crystal_size_mid 0.22
_exptl_crystal_size_min 0.05
_refine_diff_density_max 0.825
_refine_diff_density_min -0.710
_refine_diff_density_rms 0.080
_refine_ls_abs_structure_details 'Flack H D (1983), Acta Cryst. A39, 876-881'
_refine_ls_abs_structure_Flack 0.022(10)
_refine_ls_extinction_method none
_refine_ls_goodness_of_fit_ref 1.052
_refine_ls_hydrogen_treatment constr
_refine_ls_matrix_type full
_refine_ls_number_parameters 411
_refine_ls_number_reflns 7341
_refine_ls_number_restraints 3
_refine_ls_restrained_S_all 1.053
_refine_ls_R_factor_all 0.0796
_refine_ls_R_factor_gt 0.0588
_refine_ls_shift/su_max 0.003
_refine_ls_shift/su_mean 0.000
_refine_ls_structure_factor_coef Fsqd
_refine_ls_weighting_details 'calc w=1/[\s^2^(Fo^2^)+(0.0651P)^2^+1.6901P] where P=(Fo^2^+2Fc^2^)/3'
_refine_ls_weighting_scheme calc
_refine_ls_wR_factor_gt 0.1475
_refine_ls_wR_factor_ref 0.1637
_reflns_number_gt 5692
_reflns_number_total 7341
_reflns_threshold_expression >2sigma(I)
_cod_data_source_file om100751r_si_001.cif
_cod_data_source_block ic12626
_cod_depositor_comments
;
The following automatic conversions were performed:

'_symmetry_cell_setting' value 'Monoclinic' changed to 'monoclinic'
according to /home/saulius/struct/CIF-dictionaries/cif_core.dic
dictionary named 'cif_core.dic' version 2.4.1 from 2010-06-29.

Automatic conversion script
Id: cif_fix_values 1715 2011-07-08 13:25:40Z adriana 

The following automatic conversions were performed:

'_exptl_crystal_density_meas' value 'not_measured' was changed to '?'
- the value is perceived as not measured.

Automatic conversion script
Id: cif_fix_values 3008 2015-01-20 13:52:24Z robertas 
;
_cod_original_cell_volume 3206.2(10)
_cod_original_sg_symbol_H-M C2
_cod_database_code 4066989

loop_
_symmetry_equiv_pos_as_xyz
'x, y, z'
'-x, y, -z'
'x+1/2, y+1/2, z'
'-x+1/2, y+1/2, -z'

loop_
_atom_site_label
_atom_site_type_symbol
_atom_site_fract_x
_atom_site_fract_y
_atom_site_fract_z
_atom_site_U_iso_or_equiv
_atom_site_adp_type
_atom_site_occupancy
_atom_site_symmetry_multiplicity
_atom_site_calc_flag
_atom_site_refinement_flags
_atom_site_disorder_assembly
_atom_site_disorder_group
Br1 Br 0.0000 -0.53547(13) -0.5000 0.0654(3) Uani 1 2 d S . .
Br2 Br 0.03202(2) 0.33197(18) 0.06686(6) 0.0452(3) Uani 0.50 1 d P . .
O1 O 0.08666(6) 0.0448(5) -0.3230(2) 0.0274(6) Uani 1 1 d . . .
O2 O 0.10178(6) -0.3396(5) -0.3557(2) 0.0284(6) Uani 1 1 d . . .
O3 O 0.16282(6) -0.2263(5) -0.37083(18) 0.0258(6) Uani 1 1 d . . .
O4 O 0.15477(7) -0.1307(5) -0.53538(19) 0.0339(7) Uani 1 1 d . . .
O5 O 0.17539(6) 0.0496(5) -0.20205(19) 0.0255(6) Uani 1 1 d . . .
O6 O 0.18642(8) -0.2925(6) -0.1237(3) 0.0545(10) Uani 1 1 d . . .
O7 O 0.12405(7) 0.1324(5) -0.0739(2) 0.0286(6) Uani 1 1 d . . .
O8 O 0.11106(7) 0.5166(5) -0.0645(2) 0.0387(7) Uani 1 1 d . . .
N1 N 0.03205(9) 0.0536(8) -0.2050(3) 0.0429(10) Uani 1 1 d . . .
N2 N -0.00902(9) -0.0451(9) -0.2918(4) 0.0554(12) Uani 1 1 d . B .
C1 C 0.10746(9) -0.1050(6) -0.3735(3) 0.0247(8) Uani 1 1 d . . .
H1 H 0.1055 -0.0759 -0.4485 0.030 Uiso 1 1 calc R . .
C2 C 0.14097(8) -0.0477(7) -0.3403(3) 0.0245(7) Uani 1 1 d . . .
H2 H 0.1473 0.1055 -0.3710 0.029 Uiso 1 1 calc R . .
C3 C 0.14436(8) -0.0332(7) -0.2248(3) 0.0240(7) Uani 1 1 d . . .
H3 H 0.1414 -0.1923 -0.1944 0.029 Uiso 1 1 calc R . .
C4 C 0.12024(9) 0.1335(7) -0.1825(3) 0.0245(8) Uani 1 1 d . . .
H4 H 0.1233 0.2949 -0.2104 0.029 Uiso 1 1 calc R . .
C5 C 0.08855(9) 0.0363(7) -0.2144(3) 0.0279(8) Uani 1 1 d . . .
H5 H 0.0867 -0.1298 -0.1910 0.034 Uiso 1 1 calc R . .
C6 C 0.07411(10) -0.4133(8) -0.4081(4) 0.0413(11) Uani 1 1 d . . .
H6A H 0.0559 -0.3420 -0.3759 0.062 Uiso 1 1 calc R . .
H6B H 0.0724 -0.5844 -0.4047 0.062 Uiso 1 1 calc R . .
H6C H 0.0751 -0.3641 -0.4796 0.062 Uiso 1 1 calc R . .
C7 C 0.16726(8) -0.2524(7) -0.4720(3) 0.0242(8) Uani 1 1 d . . .
C8 C 0.18861(9) -0.4489(7) -0.4938(3) 0.0251(8) Uani 1 1 d . . .
C9 C 0.20017(9) -0.4727(7) -0.5929(3) 0.0282(8) Uani 1 1 d . . .
H9 H 0.1951 -0.3589 -0.6432 0.034 Uiso 1 1 calc R . .
C10 C 0.21884(9) -0.6608(8) -0.6176(3) 0.0308(8) Uani 1 1 d . . .
H10 H 0.2267 -0.6764 -0.6849 0.037 Uiso 1 1 calc R . .
C11 C 0.22608(9) -0.8260(7) -0.5446(3) 0.0308(9) Uani 1 1 d . . .
H11 H 0.2386 -0.9570 -0.5620 0.037 Uiso 1 1 calc R . .
C12 C 0.21503(9) -0.8021(7) -0.4445(3) 0.0301(9) Uani 1 1 d . . .
H12 H 0.2204 -0.9153 -0.3942 0.036 Uiso 1 1 calc R . .
C13 C 0.19644(9) -0.6154(7) -0.4194(3) 0.0251(8) Uani 1 1 d . . .
H13 H 0.1889 -0.5990 -0.3517 0.030 Uiso 1 1 calc R . .
C14 C 0.19451(10) -0.1037(7) -0.1526(3) 0.0288(9) Uani 1 1 d . . .
C15 C 0.22721(8) -0.0145(7) -0.1425(3) 0.0245(8) Uani 1 1 d . . .
C16 C 0.24870(9) -0.1632(8) -0.0975(3) 0.0277(8) Uani 1 1 d . . .
H16 H 0.2421 -0.3102 -0.0714 0.033 Uiso 1 1 calc R . .
C17 C 0.28007(9) -0.0990(7) -0.0901(3) 0.0292(9) Uani 1 1 d . . .
H17 H 0.2949 -0.2019 -0.0595 0.035 Uiso 1 1 calc R . .
C18 C 0.28944(9) 0.1185(8) -0.1282(3) 0.0303(9) Uani 1 1 d . . .
H18 H 0.3107 0.1639 -0.1240 0.036 Uiso 1 1 calc R . .
C19 C 0.26780(9) 0.2671(7) -0.1719(3) 0.0310(9) Uani 1 1 d . . .
H19 H 0.2743 0.4148 -0.1976 0.037 Uiso 1 1 calc R . .
C20 C 0.23682(9) 0.2039(7) -0.1789(3) 0.0277(8) Uani 1 1 d . . .
H20 H 0.2221 0.3084 -0.2084 0.033 Uiso 1 1 calc R . .
C21 C 0.11978(9) 0.3378(7) -0.0229(3) 0.0281(8) Uani 1 1 d . . .
C22 C 0.12715(9) 0.3117(7) 0.0870(3) 0.0278(8) Uani 1 1 d . . .
C23 C 0.14131(10) 0.1101(8) 0.1255(3) 0.0338(9) Uani 1 1 d . . .
H23 H 0.1465 -0.0155 0.0812 0.041 Uiso 1 1 calc R . .
C24 C 0.14779(10) 0.0946(9) 0.2289(3) 0.0384(10) Uani 1 1 d . . .
H24 H 0.1581 -0.0402 0.2549 0.046 Uiso 1 1 calc R . .
C25 C 0.13947(11) 0.2710(9) 0.2941(3) 0.0394(11) Uani 1 1 d . . .
H25 H 0.1432 0.2550 0.3653 0.047 Uiso 1 1 calc R . .
C26 C 0.12573(12) 0.4719(10) 0.2564(4) 0.0478(12) Uani 1 1 d . . .
H26 H 0.1206 0.5959 0.3016 0.057 Uiso 1 1 calc R . .
C27 C 0.11931(11) 0.4944(8) 0.1526(3) 0.0395(10) Uani 1 1 d . . .
H27 H 0.1097 0.6325 0.1269 0.047 Uiso 1 1 calc R . .
C28 C 0.06094(10) 0.1757(9) -0.1768(4) 0.0388(10) Uani 1 1 d . . .
H28A H 0.0622 0.1933 -0.1018 0.047 Uiso 1 1 calc R . .
H28B H 0.0611 0.3340 -0.2077 0.047 Uiso 1 1 calc R . .
C29 C 0.01350(10) 0.1115(10) -0.2833(4) 0.0472(12) Uani 1 1 d . . .
H29 H 0.0161 0.2443 -0.3261 0.057 Uiso 1 1 calc R . .
C30 C 0.02095(13) -0.1496(12) -0.1630(4) 0.0600(15) Uani 1 1 d . . .
H30 H 0.0297 -0.2319 -0.1067 0.072 Uiso 1 1 calc R . .
C31 C -0.00482(13) -0.2108(13) -0.2169(6) 0.0715(19) Uani 1 1 d . . .
H31 H -0.0176 -0.3438 -0.2052 0.086 Uiso 1 1 calc R . .
C32 C -0.03489(11) -0.0436(13) -0.3646(5) 0.0691(18) Uani 1 1 d D . .
H32A H -0.0349 -0.1904 -0.4049 0.083 Uiso 0.50 1 calc PR A 1
H32B H -0.0327 0.0900 -0.4122 0.083 Uiso 0.50 1 calc PR A 1
H32C H -0.0345 -0.1883 -0.4063 0.083 Uiso 0.50 1 d PR A 2
H32D H -0.0332 0.0929 -0.4109 0.083 Uiso 0.50 1 d PR A 2
C33 C -0.0653(2) -0.022(2) -0.3058(8) 0.062(3) Uiso 0.55 1 d PD B 1
H33A H -0.0699 -0.1704 -0.2716 0.092 Uiso 0.50 1 calc PR B 1
H33B H -0.0824 0.0168 -0.3532 0.092 Uiso 0.50 1 calc PR B 1
H33C H -0.0633 0.1030 -0.2547 0.092 Uiso 0.50 1 calc PR B 1
C33' C -0.0640(3) 0.104(3) -0.3290(10) 0.059(3) Uiso 0.45 1 d PD B 2
H33D H -0.0628 0.2624 -0.3577 0.089 Uiso 0.50 1 calc PR B 2
H33E H -0.0641 0.1138 -0.2543 0.089 Uiso 0.50 1 calc PR B 2
H33F H -0.0832 0.0280 -0.3527 0.089 Uiso 0.50 1 calc PR B 2
O9 O 0.06189(15) 0.8187(18) 0.0398(5) 0.164(4) Uani 1 1 d . . .
H9A H 0.0588 0.9421 0.0725 0.247 Uiso 1 1 d R . .
H9B H 0.0770 0.8259 0.0022 0.247 Uiso 1 1 d R . .

loop_
_atom_site_aniso_label
_atom_site_aniso_U_11
_atom_site_aniso_U_22
_atom_site_aniso_U_33
_atom_site_aniso_U_23
_atom_site_aniso_U_13
_atom_site_aniso_U_12
Br1 0.0451(4) 0.0505(4) 0.1001(7) 0.000 -0.0363(4) 0.000
Br2 0.0488(6) 0.0545(6) 0.0326(4) -0.0102(4) 0.0132(4) -0.0097(5)
O1 0.0238(14) 0.0274(14) 0.0310(14) -0.0014(11) -0.0004(11) 0.0075(11)
O2 0.0279(14) 0.0270(14) 0.0302(14) 0.0036(11) -0.0074(11) 0.0005(12)
O3 0.0229(13) 0.0338(15) 0.0206(12) 0.0009(11) 0.0000(10) 0.0062(11)
O4 0.0387(16) 0.0395(16) 0.0233(13) 0.0047(12) -0.0011(11) 0.0097(14)
O5 0.0229(13) 0.0277(13) 0.0259(13) 0.0008(11) -0.0031(10) 0.0021(11)
O6 0.0362(18) 0.044(2) 0.083(3) 0.0356(19) -0.0138(17) -0.0084(16)
O7 0.0357(15) 0.0259(14) 0.0243(13) -0.0001(11) 0.0021(11) 0.0030(12)
O8 0.0492(19) 0.0289(16) 0.0380(16) -0.0010(13) 0.0010(14) 0.0089(14)
N1 0.0246(19) 0.042(2) 0.062(3) -0.014(2) 0.0084(18) 0.0002(17)
N2 0.031(2) 0.053(3) 0.082(3) -0.022(3) 0.010(2) -0.006(2)
C1 0.0252(19) 0.0238(19) 0.0250(17) 0.0024(14) -0.0019(15) 0.0056(14)
C2 0.0215(18) 0.0279(18) 0.0241(17) 0.0009(16) 0.0005(14) 0.0047(17)
C3 0.0232(18) 0.0255(18) 0.0231(17) 0.0014(15) -0.0002(14) 0.0048(16)
C4 0.025(2) 0.0280(19) 0.0207(17) 0.0023(15) 0.0017(14) 0.0022(16)
C5 0.0245(19) 0.0271(19) 0.032(2) -0.0010(16) 0.0024(15) 0.0039(16)
C6 0.037(2) 0.036(2) 0.051(3) 0.004(2) -0.019(2) -0.007(2)
C7 0.0194(18) 0.032(2) 0.0217(17) 0.0014(15) -0.0030(14) -0.0015(16)
C8 0.0221(19) 0.0286(18) 0.0246(18) -0.0003(16) -0.0010(14) -0.0047(16)
C9 0.026(2) 0.037(2) 0.0214(18) -0.0006(16) -0.0028(15) 0.0003(17)
C10 0.031(2) 0.039(2) 0.0232(17) -0.0062(18) 0.0028(15) -0.0006(19)
C11 0.027(2) 0.027(2) 0.038(2) -0.0037(18) 0.0014(17) 0.0028(17)
C12 0.029(2) 0.032(2) 0.030(2) 0.0083(17) -0.0006(16) -0.0033(17)
C13 0.0225(18) 0.029(2) 0.0242(17) -0.0007(15) 0.0043(14) -0.0022(15)
C14 0.029(2) 0.031(2) 0.0269(18) 0.0047(16) -0.0018(15) 0.0030(16)
C15 0.0240(18) 0.028(2) 0.0212(16) -0.0041(15) -0.0014(14) 0.0019(16)
C16 0.033(2) 0.030(2) 0.0199(16) 0.0007(16) -0.0013(14) -0.0003(18)
C17 0.023(2) 0.039(2) 0.0257(18) -0.0008(16) -0.0003(15) 0.0076(16)
C18 0.0211(19) 0.039(2) 0.030(2) -0.0063(17) 0.0035(16) -0.0043(17)
C19 0.034(2) 0.030(2) 0.0288(19) -0.0052(16) 0.0053(16) -0.0051(17)
C20 0.033(2) 0.0243(19) 0.0255(19) -0.0013(16) -0.0019(16) 0.0007(17)
C21 0.0240(19) 0.027(2) 0.0333(19) 0.0005(17) 0.0048(15) -0.0011(17)
C22 0.0264(19) 0.027(2) 0.0298(18) -0.0003(16) 0.0005(15) -0.0065(16)
C23 0.031(2) 0.038(2) 0.032(2) 0.0000(18) 0.0012(17) -0.0010(18)
C24 0.034(2) 0.046(3) 0.035(2) 0.003(2) -0.0059(18) -0.002(2)
C25 0.044(3) 0.046(3) 0.028(2) 0.0003(19) -0.0030(18) -0.017(2)
C26 0.061(3) 0.043(3) 0.039(2) -0.015(2) 0.008(2) -0.014(3)
C27 0.050(3) 0.030(2) 0.038(2) -0.0072(19) 0.008(2) -0.004(2)
C28 0.025(2) 0.043(3) 0.048(3) -0.013(2) 0.0061(18) 0.0001(19)
C29 0.019(2) 0.053(3) 0.069(3) -0.016(3) 0.002(2) 0.005(2)
C30 0.042(3) 0.071(4) 0.066(3) -0.001(3) 0.015(3) -0.007(3)
C31 0.036(3) 0.073(4) 0.106(5) -0.026(4) 0.022(3) -0.019(3)
C32 0.030(3) 0.075(4) 0.103(5) -0.038(4) -0.006(3) -0.005(3)
O9 0.128(5) 0.260(11) 0.106(4) 0.070(6) 0.016(4) 0.094(7)

loop_
_atom_type_symbol
_atom_type_description
_atom_type_scat_dispersion_real
_atom_type_scat_dispersion_imag
_atom_type_scat_source
C C 0.0033 0.0016 'International Tables Vol C Tables 4.2.6.8 and 6.1.1.4'
H H 0.0000 0.0000 'International Tables Vol C Tables 4.2.6.8 and 6.1.1.4'
N N 0.0061 0.0033 'International Tables Vol C Tables 4.2.6.8 and 6.1.1.4'
O O 0.0106 0.0060 'International Tables Vol C Tables 4.2.6.8 and 6.1.1.4'
Br Br -0.2901 2.4595 'International Tables Vol C Tables 4.2.6.8 and 6.1.1.4'

loop_
_geom_angle_atom_site_label_1
_geom_angle_atom_site_label_2
_geom_angle_atom_site_label_3
_geom_angle
C1 O1 C5 114.7(3)
C1 O2 C6 110.5(3)
C7 O3 C2 116.5(3)
C14 O5 C3 116.1(3)
C21 O7 C4 118.0(3)
C29 N1 C30 108.1(5)
C29 N1 C28 125.0(4)
C30 N1 C28 126.6(5)
C29 N2 C31 108.3(5)
C29 N2 C32 127.1(6)
C31 N2 C32 124.6(5)
O2 C1 O1 113.4(3)
O2 C1 C2 109.0(3)
O1 C1 C2 109.5(3)
O3 C2 C3 104.8(3)
O3 C2 C1 112.3(3)
C3 C2 C1 112.1(3)
O5 C3 C4 110.5(3)
O5 C3 C2 107.7(3)
C4 C3 C2 109.7(3)
O7 C4 C3 106.7(3)
O7 C4 C5 111.5(3)
C3 C4 C5 106.4(3)
O1 C5 C28 105.6(3)
O1 C5 C4 107.8(3)
C28 C5 C4 114.7(3)
O4 C7 O3 123.3(4)
O4 C7 C8 125.2(3)
O3 C7 C8 111.5(3)
C9 C8 C13 119.7(4)
C9 C8 C7 118.5(3)
C13 C8 C7 121.7(3)
C10 C9 C8 120.3(4)
C11 C10 C9 119.8(3)
C10 C11 C12 120.5(4)
C13 C12 C11 120.0(4)
C12 C13 C8 119.8(3)
O6 C14 O5 123.8(4)
O6 C14 C15 123.5(4)
O5 C14 C15 112.6(3)
C16 C15 C20 119.7(4)
C16 C15 C14 116.8(3)
C20 C15 C14 123.5(3)
C15 C16 C17 120.5(4)
C16 C17 C18 119.1(4)
C19 C18 C17 120.0(4)
C18 C19 C20 120.8(4)
C19 C20 C15 119.8(4)
O8 C21 O7 123.0(3)
O8 C21 C22 125.7(4)
O7 C21 C22 111.3(3)
C27 C22 C23 120.0(4)
C27 C22 C21 118.4(4)
C23 C22 C21 121.7(4)
C24 C23 C22 119.5(4)
C25 C24 C23 120.8(5)
C24 C25 C26 120.0(4)
C25 C26 C27 120.5(4)
C26 C27 C22 119.2(4)
N1 C28 C5 109.3(4)
N2 C29 N1 109.2(5)
C31 C30 N1 107.0(6)
C30 C31 N2 107.3(6)
N2 C32 C33 108.6(6)
N2 C32 C33' 114.1(6)
C33 C32 C33' 29.1(6)

loop_
_geom_bond_atom_site_label_1
_geom_bond_atom_site_label_2
_geom_bond_distance
O1 C1 1.404(4)
O1 C5 1.426(5)
O2 C1 1.381(5)
O2 C6 1.430(5)
O3 C7 1.349(4)
O3 C2 1.443(5)
O4 C7 1.205(4)
O5 C14 1.360(5)
O5 C3 1.441(4)
O6 C14 1.194(5)
O7 C21 1.362(5)
O7 C4 1.431(4)
O8 C21 1.214(5)
N1 C29 1.335(7)
N1 C30 1.370(8)
N1 C28 1.466(6)
N2 C29 1.320(7)
N2 C31 1.373(9)
N2 C32 1.458(7)
C1 C2 1.534(5)
C2 C3 1.523(5)
C3 C4 1.513(5)
C4 C5 1.523(5)
C5 C28 1.511(6)
C7 C8 1.477(6)
C8 C9 1.400(5)
C8 C13 1.401(5)
C9 C10 1.379(6)
C10 C11 1.378(6)
C11 C12 1.404(6)
C12 C13 1.372(6)
C14 C15 1.497(5)
C15 C16 1.382(5)
C15 C20 1.397(6)
C16 C17 1.397(6)
C17 C18 1.398(6)
C18 C19 1.378(6)
C19 C20 1.379(6)
C21 C22 1.481(5)
C22 C27 1.394(6)
C22 C23 1.394(6)
C23 C24 1.383(6)
C24 C25 1.370(7)
C25 C26 1.379(7)
C26 C27 1.391(7)
C30 C31 1.353(8)
C32 C33 1.526(10)
C32 C33' 1.580(12)
